data_1556550
loop_
_publ_author_name
'Van de Watering, F.F.'
'Heijtbrink, N.'
'Van der Vlugt, J.I.'
'Dzik, W.I.'
'De Bruin, B.'
'Reek, J.N.H.'

_publ_section_title
;
 3-Methylindole-Based Tripodal Tetraphosphine Ruthenium Complexes in N2
 Coordination and Reduction and Formic Acid Dehydrogenation
;
_journal_name_full Inorganics
_journal_page_first 73
_journal_paper_doi 10.3390/inorganics5040073
_journal_volume 5
_journal_year 2017
_chemical_formula_sum 'C65 H55 Cl6 N3 P4 Ru'
_chemical_formula_weight 1315.77
_space_group_crystal_system monoclinic
_space_group_IT_number 14
_space_group_name_Hall '-P 2yn'
_space_group_name_H-M_alt 'P 1 21/n 1'
_atom_sites_solution_hydrogens geom
_cell_angle_alpha 90
_cell_angle_beta 91.012(2)
_cell_angle_gamma 90
_cell_formula_units_Z 4
_cell_length_a 19.1879(9)
_cell_length_b 18.1604(8)
_cell_length_c 19.7879(9)
_cell_measurement_reflns_used 133
_cell_measurement_temperature 150(2)
_cell_measurement_theta_max 22.3389
_cell_measurement_theta_min 4.6154
_cell_volume 6894.2(5)
_computing_structure_refinement 'SHELXL-2016/3 (Sheldrick, 2016)'
_computing_structure_solution 'SHELXT 2014/4 (Sheldrick, 2014)'
_diffrn_ambient_temperature 150(2)
_diffrn_measured_fraction_theta_full 0.997
_diffrn_measured_fraction_theta_max 0.997
_diffrn_measurement_device_type 'Bruker D8 Quest ECO Photon 50'
_diffrn_radiation_type MoK\a
_diffrn_radiation_wavelength 0.71073
_diffrn_reflns_av_R_equivalents 0.0440
_diffrn_reflns_av_unetI/netI 0.0382
_diffrn_reflns_Laue_measured_fraction_full 0.997
_diffrn_reflns_Laue_measured_fraction_max 0.997
_diffrn_reflns_limit_h_max 22
_diffrn_reflns_limit_h_min -22
_diffrn_reflns_limit_k_max 21
_diffrn_reflns_limit_k_min -21
_diffrn_reflns_limit_l_max 23
_diffrn_reflns_limit_l_min -23
_diffrn_reflns_number 56511
_diffrn_reflns_point_group_measured_fraction_full 0.997
_diffrn_reflns_point_group_measured_fraction_max 0.997
_diffrn_reflns_theta_full 25.030
_diffrn_reflns_theta_max 25.030
_diffrn_reflns_theta_min 2.468
_diffrn_source 'sealed tube'
_exptl_absorpt_coefficient_mu 0.591
_exptl_absorpt_correction_T_max 0.75
_exptl_absorpt_correction_T_min 0.60
_exptl_absorpt_correction_type multi-scan
_exptl_absorpt_process_details 'SADABS V2014/5 (Bruker AXS Inc.)'
_exptl_crystal_colour yellow
_exptl_crystal_density_diffrn 1.268
_exptl_crystal_description block
_exptl_crystal_F_000 2688
_exptl_crystal_size_max 0.483
_exptl_crystal_size_mid 0.340
_exptl_crystal_size_min 0.253
_refine_diff_density_max 3.100
_refine_diff_density_min -1.157
_refine_diff_density_rms 0.084
_refine_ls_extinction_coef .
_refine_ls_extinction_method none
_refine_ls_goodness_of_fit_ref 1.134
_refine_ls_hydrogen_treatment constr
_refine_ls_matrix_type full
_refine_ls_number_parameters 715
_refine_ls_number_reflns 12141
_refine_ls_number_restraints 0
_refine_ls_restrained_S_all 1.134
_refine_ls_R_factor_all 0.0505
_refine_ls_R_factor_gt 0.0412
_refine_ls_shift/su_max 0.003
_refine_ls_shift/su_mean 0.000
_refine_ls_structure_factor_coef Fsqd
_refine_ls_weighting_details 'w=1/[\s^2^(Fo^2^)+(0.1000P)^2^] where P=(Fo^2^+2Fc^2^)/3'
_refine_ls_weighting_scheme calc
_refine_ls_wR_factor_gt 0.1353
_refine_ls_wR_factor_ref 0.1435
_reflns_Friedel_coverage 0.000
_reflns_Friedel_fraction_full .
_reflns_Friedel_fraction_max .
_reflns_number_gt 10290
_reflns_number_total 12141
_reflns_threshold_expression 'I > 2\s(I)'
_cod_data_source_file ff400_0m_a_sq.cif
_cod_data_source_block ff400_0m_a_sq
_cod_original_sg_symbol_H-M 'P 21/n'
_cod_database_code 1556550
_shelx_space_group_comment
;
The symmetry employed for this shelxl refinement is uniquely defined
by the following loop, which should always be used as a source of
symmetry information in preference to the above space-group names.
They are only intended as comments.
;

loop_
_space_group_symop_operation_xyz
'x, y, z'
'-x+1/2, y+1/2, -z+1/2'
'-x, -y, -z'
'x-1/2, -y-1/2, z-1/2'

loop_
_atom_site_label
_atom_site_type_symbol
_atom_site_fract_x
_atom_site_fract_y
_atom_site_fract_z
_atom_site_U_iso_or_equiv
_atom_site_adp_type
_atom_site_occupancy
_atom_site_site_symmetry_order
_atom_site_calc_flag
_atom_site_refinement_flags_posn
_atom_site_refinement_flags_adp
_atom_site_refinement_flags_occupancy
_atom_site_disorder_assembly
_atom_site_disorder_group
RU1 Ru 0.52567(2) 0.71348(2) 0.32750(2) 0.01260(9) Uani 1 1 d . . . . .
CL1 Cl 0.44279(4) 0.63148(4) 0.38627(4) 0.02010(17) Uani 1 1 d . . . . .
CL2 Cl 0.56152(4) 0.60780(4) 0.25760(4) 0.01988(17) Uani 1 1 d . . . . .
P4 P 0.59296(4) 0.78191(4) 0.26986(4) 0.01338(17) Uani 1 1 d . . . . .
P1 P 0.44340(4) 0.73204(4) 0.24120(4) 0.01704(18) Uani 1 1 d . . . . .
P3 P 0.50870(4) 0.81576(4) 0.39298(4) 0.01492(17) Uani 1 1 d . . . . .
P2 P 0.63539(4) 0.68357(4) 0.38172(4) 0.01423(17) Uani 1 1 d . . . . .
CL4 Cl 0.39487(5) 0.42894(5) 0.34513(5) 0.0401(2) Uani 1 1 d . . . . .
CL6 Cl 0.26360(5) -0.02760(6) 0.06117(5) 0.0418(2) Uani 1 1 d . . . . .
CL3 Cl 0.51732(8) 0.39663(7) 0.26552(7) 0.0748(4) Uani 1 1 d . . . . .
CL5 Cl 0.27018(8) 0.13531(7) 0.06041(7) 0.0687(4) Uani 1 1 d . . . . .
N1 N 0.55604(13) 0.81361(14) 0.19619(12) 0.0176(5) Uani 1 1 d . . . . .
N2 N 0.66951(13) 0.73774(14) 0.25441(12) 0.0167(5) Uani 1 1 d . . . . .
N3 N 0.61890(13) 0.85698(13) 0.31522(12) 0.0152(5) Uani 1 1 d . . . . .
C43 C 0.56904(15) 0.88497(16) 0.36139(15) 0.0166(6) Uani 1 1 d . . . . .
C16 C 0.36266(16) 0.78345(16) 0.25547(15) 0.0186(7) Uani 1 1 d . . . . .
C9 C 0.57505(16) 0.86218(17) 0.14460(14) 0.0182(6) Uani 1 1 d . . . . .
C52 C 0.42647(16) 0.86588(17) 0.40125(15) 0.0205(7) Uani 1 1 d . . . . .
C44 C 0.58655(16) 0.95645(17) 0.37858(15) 0.0199(6) Uani 1 1 d . . . . .
C30 C 0.72291(16) 0.74038(16) 0.20785(15) 0.0189(6) Uani 1 1 d . . . . .
C37 C 0.68155(15) 0.73065(17) 0.45222(15) 0.0171(6) Uani 1 1 d . . . . .
C23 C 0.76568(16) 0.68796(17) 0.30605(16) 0.0209(7) Uani 1 1 d . . . . .
C51 C 0.67100(16) 0.91041(16) 0.30823(14) 0.0170(6) Uani 1 1 d . . . . .
C32 C 0.67953(17) 0.53421(17) 0.37169(15) 0.0214(7) Uani 1 1 d . . . . .
H32 H 0.710185 0.549113 0.337078 0.026 Uiso 1 1 calc R U . . .
C46 C 0.65097(16) 0.97232(17) 0.34546(15) 0.0207(7) Uani 1 1 d . . . . .
C50 C 0.73572(16) 0.90647(17) 0.27801(15) 0.0202(7) Uani 1 1 d . . . . .
H50 H 0.750385 0.863169 0.255385 0.024 Uiso 1 1 calc R U . . .
C38 C 0.68153(17) 0.70299(18) 0.51826(16) 0.0226(7) Uani 1 1 d . . . . .
H38 H 0.658119 0.658164 0.527718 0.027 Uiso 1 1 calc R U . . .
C31 C 0.63877(15) 0.58629(16) 0.40431(14) 0.0156(6) Uani 1 1 d . . . . .
C21 C 0.33833(18) 0.84056(19) 0.21478(16) 0.0260(7) Uani 1 1 d . . . . .
H21 H 0.366188 0.858389 0.179103 0.031 Uiso 1 1 calc R U . . .
C63 C 0.50519(17) 0.74034(18) 0.51424(16) 0.0220(7) Uani 1 1 d . . . . .
H63 H 0.480784 0.704423 0.488161 0.026 Uiso 1 1 calc R U . . .
C8 C 0.63094(16) 0.91071(17) 0.13985(15) 0.0216(7) Uani 1 1 d . . . . .
H8 H 0.664998 0.914504 0.175114 0.026 Uiso 1 1 calc R U . . .
C1 C 0.48965(17) 0.78281(17) 0.17681(15) 0.0200(7) Uani 1 1 d . . . . .
C35 C 0.59075(16) 0.48962(18) 0.47293(16) 0.0218(7) Uani 1 1 d . . . . .
H35 H 0.560663 0.474299 0.507857 0.026 Uiso 1 1 calc R U . . .
C36 C 0.59371(16) 0.56324(17) 0.45468(15) 0.0197(6) Uani 1 1 d . . . . .
H36 H 0.564941 0.598146 0.476565 0.024 Uiso 1 1 calc R U . . .
C57 C 0.38129(17) 0.8492(2) 0.45336(17) 0.0309(8) Uani 1 1 d . . . . .
H57 H 0.391869 0.809502 0.483059 0.037 Uiso 1 1 calc R U . . .
C58 C 0.53096(16) 0.80324(17) 0.48343(15) 0.0178(6) Uani 1 1 d . . . . .
C53 C 0.40941(19) 0.92327(19) 0.35779(19) 0.0313(8) Uani 1 1 d . . . . .
H53 H 0.438464 0.934712 0.320858 0.038 Uiso 1 1 calc R U . . .
C22 C 0.69665(16) 0.70168(16) 0.31360(15) 0.0174(6) Uani 1 1 d . . . . .
C10 C 0.41060(16) 0.64971(17) 0.19734(15) 0.0207(7) Uani 1 1 d . . . . .
C42 C 0.71716(17) 0.79580(18) 0.43980(17) 0.0232(7) Uani 1 1 d . . . . .
H42 H 0.718190 0.814978 0.395164 0.028 Uiso 1 1 calc R U . . .
C25 C 0.78326(17) 0.71200(16) 0.23925(17) 0.0219(7) Uani 1 1 d . . . . .
C62 C 0.51531(18) 0.7301(2) 0.58367(16) 0.0282(8) Uani 1 1 d . . . . .
H62 H 0.497744 0.687126 0.604752 0.034 Uiso 1 1 calc R U . . .
C34 C 0.63139(17) 0.43876(17) 0.44046(16) 0.0234(7) Uani 1 1 d . . . . .
H34 H 0.629224 0.388319 0.452979 0.028 Uiso 1 1 calc R U . . .
C4 C 0.52412(17) 0.85736(19) 0.09304(16) 0.0236(7) Uani 1 1 d . . . . .
C17 C 0.32300(17) 0.76145(19) 0.31032(16) 0.0246(7) Uani 1 1 d . . . . .
H17 H 0.340711 0.725251 0.340729 0.030 Uiso 1 1 calc R U . . .
C15 C 0.35573(18) 0.60938(18) 0.22430(17) 0.0268(7) Uani 1 1 d . . . . .
H15 H 0.333242 0.626706 0.263627 0.032 Uiso 1 1 calc R U . . .
C2 C 0.47116(18) 0.8074(2) 0.11358(16) 0.0258(7) Uani 1 1 d . . . . .
C49 C 0.77786(18) 0.96801(18) 0.28217(16) 0.0253(7) Uani 1 1 d . . . . .
H49 H 0.822378 0.966711 0.261934 0.030 Uiso 1 1 calc R U . . .
C14 C 0.3340(2) 0.5449(2) 0.19448(19) 0.0358(9) Uani 1 1 d . . . . .
H14 H 0.297265 0.517378 0.213769 0.043 Uiso 1 1 calc R U . . .
C40 C 0.74998(18) 0.8061(2) 0.55696(18) 0.0303(8) Uani 1 1 d . . . . .
H40 H 0.772646 0.832137 0.592702 0.036 Uiso 1 1 calc R U . . .
C33 C 0.67532(17) 0.46069(17) 0.38976(16) 0.0242(7) Uani 1 1 d . . . . .
H33 H 0.702803 0.425172 0.367154 0.029 Uiso 1 1 calc R U . . .
C59 C 0.56830(17) 0.85492(18) 0.52164(15) 0.0223(7) Uani 1 1 d . . . . .
H59 H 0.587014 0.897504 0.500785 0.027 Uiso 1 1 calc R U . . .
C20 C 0.27392(18) 0.8715(2) 0.22592(18) 0.0300(8) Uani 1 1 d . . . . .
H20 H 0.257401 0.910192 0.197571 0.036 Uiso 1 1 calc R U . . .
C39 C 0.71567(19) 0.7410(2) 0.56993(17) 0.0306(8) Uani 1 1 d . . . . .
H39 H 0.715412 0.721938 0.614646 0.037 Uiso 1 1 calc R U . . .
C29 C 0.72170(19) 0.76189(18) 0.13977(17) 0.0262(7) Uani 1 1 d . . . . .
H29 H 0.680144 0.778917 0.118148 0.031 Uiso 1 1 calc R U . . .
C48 C 0.75720(18) 1.03163(19) 0.31497(17) 0.0294(8) Uani 1 1 d . . . . .
H48 H 0.786493 1.073798 0.314568 0.035 Uiso 1 1 calc R U . . .
C18 C 0.25811(19) 0.79200(19) 0.32067(18) 0.0300(8) Uani 1 1 d . . . . .
H18 H 0.230521 0.775507 0.357077 0.036 Uiso 1 1 calc R U . . .
C19 C 0.23347(19) 0.8466(2) 0.27791(18) 0.0316(8) Uani 1 1 d . . . . .
H19 H 0.188507 0.867047 0.284420 0.038 Uiso 1 1 calc R U . . .
C47 C 0.69451(19) 1.03449(18) 0.34825(17) 0.0286(8) Uani 1 1 d . . . . .
H47 H 0.681235 1.077334 0.372372 0.034 Uiso 1 1 calc R U . . .
C41 C 0.75122(18) 0.8331(2) 0.49197(18) 0.0298(8) Uani 1 1 d . . . . .
H41 H 0.775483 0.877538 0.482789 0.036 Uiso 1 1 calc R U . . .
C24 C 0.81537(18) 0.6542(2) 0.35567(19) 0.0333(8) Uani 1 1 d . . . . .
H24A H 0.790605 0.641326 0.396918 0.050 Uiso 1 1 calc R U . . .
H24B H 0.852594 0.689400 0.366640 0.050 Uiso 1 1 calc R U . . .
H24C H 0.835618 0.609659 0.336114 0.050 Uiso 1 1 calc R U . . .
C45 C 0.54973(19) 1.00955(18) 0.42256(18) 0.0289(8) Uani 1 1 d . . . . .
H45A H 0.506938 0.986899 0.439122 0.043 Uiso 1 1 calc R U . . .
H45B H 0.537937 1.053884 0.396546 0.043 Uiso 1 1 calc R U . . .
H45C H 0.580047 1.022878 0.461018 0.043 Uiso 1 1 calc R U . . .
C61 C 0.5504(2) 0.7817(2) 0.62153(17) 0.0317(8) Uani 1 1 d . . . . .
H61 H 0.555970 0.775227 0.668962 0.038 Uiso 1 1 calc R U . . .
C13 C 0.3655(2) 0.5199(2) 0.1363(2) 0.0402(9) Uani 1 1 d . . . . .
H13 H 0.350346 0.475303 0.115594 0.048 Uiso 1 1 calc R U . . .
C7 C 0.63521(19) 0.95326(19) 0.08197(17) 0.0281(8) Uani 1 1 d . . . . .
H7 H 0.673088 0.986471 0.077443 0.034 Uiso 1 1 calc R U . . .
C11 C 0.4414(2) 0.6240(2) 0.13919(18) 0.0344(8) Uani 1 1 d . . . . .
H11 H 0.478698 0.650693 0.119815 0.041 Uiso 1 1 calc R U . . .
C60 C 0.57776(19) 0.8433(2) 0.59057(17) 0.0311(8) Uani 1 1 d . . . . .
H60 H 0.603378 0.878128 0.616811 0.037 Uiso 1 1 calc R U . . .
C5 C 0.52995(19) 0.9013(2) 0.03462(17) 0.0302(8) Uani 1 1 d . . . . .
H5 H 0.496180 0.898161 -0.000947 0.036 Uiso 1 1 calc R U . . .
C54 C 0.3486(2) 0.9643(2) 0.3691(2) 0.0454(11) Uani 1 1 d . . . . .
H54 H 0.337095 1.004271 0.339969 0.054 Uiso 1 1 calc R U . . .
C6 C 0.58524(19) 0.9484(2) 0.03027(17) 0.0319(8) Uani 1 1 d . . . . .
H6 H 0.589631 0.978483 -0.008730 0.038 Uiso 1 1 calc R U . . .
C28 C 0.7832(2) 0.75721(19) 0.10589(18) 0.0316(8) Uani 1 1 d . . . . .
H28 H 0.784015 0.771538 0.059733 0.038 Uiso 1 1 calc R U . . .
C56 C 0.3210(2) 0.8899(3) 0.4624(2) 0.0467(12) Uani 1 1 d . . . . .
H56 H 0.290141 0.877477 0.497650 0.056 Uiso 1 1 calc R U . . .
C12 C 0.4180(2) 0.5593(2) 0.1091(2) 0.0445(10) Uani 1 1 d . . . . .
H12 H 0.439081 0.542391 0.068894 0.053 Uiso 1 1 calc R U . . .
C64 C 0.4725(2) 0.4638(2) 0.3115(2) 0.0361(9) Uani 1 1 d . . . . .
H64A H 0.461409 0.506033 0.281539 0.043 Uiso 1 1 calc R U . . .
H64B H 0.502986 0.481947 0.348841 0.043 Uiso 1 1 calc R U . . .
C27 C 0.8449(2) 0.7320(2) 0.13702(19) 0.0332(8) Uani 1 1 d . . . . .
H27 H 0.886823 0.730546 0.112146 0.040 Uiso 1 1 calc R U . . .
C3 C 0.4089(2) 0.7882(2) 0.07052(18) 0.0361(9) Uani 1 1 d . . . . .
H3A H 0.376732 0.758083 0.096707 0.054 Uiso 1 1 calc R U . . .
H3B H 0.423929 0.760448 0.030866 0.054 Uiso 1 1 calc R U . . .
H3C H 0.385341 0.833440 0.055769 0.054 Uiso 1 1 calc R U . . .
C26 C 0.84520(18) 0.70955(18) 0.20277(19) 0.0289(8) Uani 1 1 d . . . . .
H26 H 0.887057 0.692370 0.223725 0.035 Uiso 1 1 calc R U . . .
C55 C 0.3061(2) 0.9477(3) 0.4208(2) 0.0514(12) Uani 1 1 d . . . . .
H55 H 0.265669 0.976627 0.428181 0.062 Uiso 1 1 calc R U . . .
C65 C 0.2304(2) 0.0565(2) 0.0923(2) 0.0465(10) Uani 1 1 d . . . . .
H65A H 0.179903 0.058842 0.081434 0.056 Uiso 1 1 calc R U . . .
H65B H 0.235817 0.056704 0.142164 0.056 Uiso 1 1 calc R U . . .

loop_
_atom_site_aniso_label
_atom_site_aniso_U_11
_atom_site_aniso_U_22
_atom_site_aniso_U_33
_atom_site_aniso_U_23
_atom_site_aniso_U_13
_atom_site_aniso_U_12
RU1 0.01126(15) 0.01311(15) 0.01348(14) 0.00163(8) 0.00183(10) -0.00043(8)
CL1 0.0174(4) 0.0207(4) 0.0223(4) 0.0069(3) 0.0022(3) -0.0037(3)
CL2 0.0205(4) 0.0183(4) 0.0209(4) -0.0037(3) 0.0020(3) -0.0003(3)
P4 0.0125(4) 0.0146(4) 0.0131(4) 0.0005(3) 0.0009(3) -0.0004(3)
P1 0.0134(4) 0.0202(4) 0.0174(4) 0.0029(3) -0.0004(3) -0.0033(3)
P3 0.0135(4) 0.0162(4) 0.0151(4) 0.0007(3) 0.0020(3) 0.0013(3)
P2 0.0127(4) 0.0151(4) 0.0149(4) 0.0017(3) 0.0018(3) 0.0015(3)
CL4 0.0311(5) 0.0379(5) 0.0514(6) 0.0107(4) 0.0023(4) -0.0063(4)
CL6 0.0426(6) 0.0407(5) 0.0424(5) 0.0070(4) 0.0117(4) -0.0006(4)
CL3 0.1047(11) 0.0427(6) 0.0789(9) 0.0037(6) 0.0569(8) 0.0115(7)
CL5 0.0819(10) 0.0513(7) 0.0730(8) -0.0061(6) 0.0059(7) -0.0038(6)
N1 0.0164(13) 0.0213(13) 0.0150(12) 0.0043(10) 0.0001(10) -0.0039(11)
N2 0.0137(13) 0.0177(13) 0.0189(13) 0.0009(10) 0.0035(10) 0.0008(10)
N3 0.0135(13) 0.0153(12) 0.0168(12) 0.0006(10) 0.0010(10) -0.0017(10)
C43 0.0137(15) 0.0174(15) 0.0188(14) -0.0006(12) 0.0017(12) 0.0019(12)
C16 0.0142(16) 0.0219(16) 0.0197(15) 0.0004(12) -0.0036(12) -0.0018(12)
C9 0.0191(16) 0.0199(15) 0.0156(14) 0.0051(12) 0.0025(12) 0.0007(13)
C52 0.0175(16) 0.0223(16) 0.0213(15) -0.0046(12) -0.0039(12) 0.0033(13)
C44 0.0197(16) 0.0184(15) 0.0215(15) 0.0002(12) -0.0004(12) 0.0007(13)
C30 0.0192(16) 0.0143(15) 0.0236(16) -0.0014(12) 0.0099(13) -0.0035(12)
C37 0.0112(15) 0.0195(15) 0.0204(15) -0.0013(12) -0.0015(12) 0.0045(12)
C23 0.0150(16) 0.0200(16) 0.0278(16) -0.0014(13) 0.0031(13) -0.0012(13)
C51 0.0177(16) 0.0167(15) 0.0164(14) 0.0035(11) -0.0022(12) -0.0030(12)
C32 0.0226(17) 0.0218(16) 0.0199(15) 0.0035(12) 0.0044(13) 0.0022(13)
C46 0.0211(17) 0.0179(15) 0.0229(16) 0.0031(12) -0.0023(13) -0.0033(13)
C50 0.0207(17) 0.0205(16) 0.0195(15) 0.0024(12) 0.0006(12) -0.0041(13)
C38 0.0237(18) 0.0209(16) 0.0233(16) 0.0004(13) 0.0004(13) 0.0070(13)
C31 0.0128(15) 0.0177(15) 0.0162(14) 0.0010(11) -0.0025(11) 0.0003(12)
C21 0.0270(19) 0.0278(18) 0.0231(16) 0.0043(13) -0.0028(14) -0.0019(14)
C63 0.0200(16) 0.0244(17) 0.0217(16) 0.0027(13) 0.0031(13) 0.0069(13)
C8 0.0184(16) 0.0260(17) 0.0202(15) 0.0039(13) 0.0009(13) -0.0025(13)
C1 0.0166(16) 0.0251(17) 0.0182(16) 0.0019(12) -0.0028(12) -0.0041(13)
C35 0.0150(15) 0.0258(17) 0.0246(16) 0.0077(13) 0.0008(12) -0.0030(13)
C36 0.0146(16) 0.0248(17) 0.0197(15) 0.0013(12) -0.0007(12) 0.0016(13)
C57 0.0152(17) 0.051(2) 0.0268(17) -0.0044(16) 0.0028(14) 0.0065(15)
C58 0.0149(15) 0.0226(16) 0.0160(14) -0.0002(12) 0.0035(12) 0.0088(12)
C53 0.0286(19) 0.0243(18) 0.041(2) 0.0017(15) -0.0097(16) -0.0005(15)
C22 0.0209(17) 0.0153(14) 0.0161(15) 0.0008(11) 0.0021(12) 0.0002(12)
C10 0.0169(16) 0.0212(16) 0.0236(16) 0.0028(13) -0.0077(12) -0.0029(13)
C42 0.0203(17) 0.0248(17) 0.0244(17) 0.0009(13) -0.0029(14) 0.0013(13)
C25 0.0196(17) 0.0168(16) 0.0295(18) -0.0003(12) 0.0054(14) 0.0007(12)
C62 0.0273(19) 0.0365(19) 0.0211(17) 0.0104(15) 0.0071(14) 0.0091(15)
C34 0.0259(18) 0.0146(15) 0.0296(17) 0.0053(13) -0.0027(14) 0.0003(13)
C4 0.0172(16) 0.0325(18) 0.0210(16) 0.0062(14) 0.0000(13) -0.0025(14)
C17 0.0211(17) 0.0277(18) 0.0251(17) 0.0076(14) -0.0026(13) -0.0026(14)
C15 0.0299(19) 0.0248(17) 0.0257(17) 0.0033(13) -0.0025(14) -0.0050(15)
C2 0.0231(18) 0.0341(19) 0.0202(16) 0.0062(14) -0.0012(13) -0.0047(15)
C49 0.0215(17) 0.0294(18) 0.0250(16) 0.0039(14) -0.0003(13) -0.0073(14)
C14 0.033(2) 0.030(2) 0.045(2) 0.0062(16) -0.0082(17) -0.0117(16)
C40 0.0221(18) 0.036(2) 0.0323(19) -0.0116(16) -0.0109(15) 0.0080(15)
C33 0.0272(18) 0.0185(16) 0.0269(17) -0.0038(13) 0.0030(14) 0.0051(14)
C59 0.0219(17) 0.0240(17) 0.0208(15) -0.0003(13) -0.0022(13) 0.0089(14)
C20 0.0277(19) 0.0309(19) 0.0312(18) 0.0044(15) -0.0065(15) 0.0108(15)
C39 0.0275(19) 0.041(2) 0.0235(17) 0.0001(15) -0.0065(14) 0.0130(16)
C29 0.0294(19) 0.0243(17) 0.0250(17) 0.0026(14) 0.0073(14) -0.0004(14)
C48 0.031(2) 0.0224(17) 0.0347(19) 0.0030(14) 0.0002(15) -0.0142(15)
C18 0.0228(19) 0.035(2) 0.0323(19) 0.0053(15) 0.0063(15) 0.0059(15)
C19 0.0235(18) 0.035(2) 0.0366(19) -0.0012(16) 0.0003(15) 0.0091(15)
C47 0.034(2) 0.0160(16) 0.0356(19) 0.0001(14) 0.0006(15) -0.0037(14)
C41 0.0215(18) 0.0280(18) 0.040(2) -0.0035(15) -0.0052(15) -0.0035(14)
C24 0.0203(18) 0.038(2) 0.041(2) 0.0082(17) 0.0004(15) 0.0052(16)
C45 0.0319(19) 0.0192(17) 0.0357(19) -0.0058(14) 0.0050(15) -0.0001(14)
C61 0.032(2) 0.046(2) 0.0180(16) 0.0021(15) -0.0006(15) 0.0142(16)
C13 0.039(2) 0.030(2) 0.051(2) -0.0115(18) -0.0157(19) -0.0050(17)
C7 0.0280(19) 0.0287(18) 0.0277(17) 0.0060(14) 0.0052(14) -0.0054(15)
C11 0.029(2) 0.043(2) 0.0315(19) -0.0102(16) 0.0022(15) -0.0075(17)
C60 0.0280(19) 0.036(2) 0.0292(18) -0.0076(15) -0.0069(15) 0.0124(16)
C5 0.0281(19) 0.042(2) 0.0199(16) 0.0109(15) -0.0049(14) -0.0028(16)
C54 0.035(2) 0.025(2) 0.075(3) -0.0038(19) -0.025(2) 0.0119(17)
C6 0.032(2) 0.043(2) 0.0207(16) 0.0167(15) 0.0050(14) -0.0007(16)
C28 0.041(2) 0.0263(18) 0.0280(18) 0.0019(14) 0.0200(16) -0.0014(16)
C56 0.022(2) 0.083(3) 0.035(2) -0.025(2) -0.0032(16) 0.014(2)
C12 0.043(2) 0.051(3) 0.039(2) -0.0241(19) 0.0010(18) -0.007(2)
C64 0.033(2) 0.032(2) 0.044(2) -0.0022(17) 0.0047(17) -0.0015(16)
C27 0.029(2) 0.0313(19) 0.040(2) -0.0022(16) 0.0201(16) -0.0049(16)
C3 0.026(2) 0.057(3) 0.0247(18) 0.0121(16) -0.0090(15) -0.0137(17)
C26 0.0190(18) 0.0268(18) 0.041(2) -0.0028(15) 0.0079(15) 0.0000(14)
C55 0.023(2) 0.065(3) 0.066(3) -0.035(2) -0.011(2) 0.023(2)
C65 0.042(2) 0.046(3) 0.051(2) -0.001(2) -0.004(2) 0.004(2)

loop_
_atom_type_symbol
_atom_type_description
_atom_type_scat_dispersion_real
_atom_type_scat_dispersion_imag
_atom_type_scat_source
C C 0.0033 0.0016 'International Tables Vol C Tables 4.2.6.8 and 6.1.1.4'
H H 0.0000 0.0000 'International Tables Vol C Tables 4.2.6.8 and 6.1.1.4'
N N 0.0061 0.0033 'International Tables Vol C Tables 4.2.6.8 and 6.1.1.4'
P P 0.1023 0.0942 'International Tables Vol C Tables 4.2.6.8 and 6.1.1.4'
Cl Cl 0.1484 0.1585 'International Tables Vol C Tables 4.2.6.8 and 6.1.1.4'
Ru Ru -1.2594 0.8363 'International Tables Vol C Tables 4.2.6.8 and 6.1.1.4'

loop_
_geom_angle_atom_site_label_1
_geom_angle_atom_site_label_2
_geom_angle_atom_site_label_3
_geom_angle
_geom_angle_site_symmetry_1
_geom_angle_site_symmetry_3
P4 RU1 P3 85.62(3) . .
P4 RU1 P1 86.13(3) . .
P3 RU1 P1 101.30(3) . .
P4 RU1 P2 80.63(3) . .
P3 RU1 P2 93.60(3) . .
P1 RU1 P2 159.24(3) . .
P4 RU1 CL2 88.63(3) . .
P3 RU1 CL2 171.95(3) . .
P1 RU1 CL2 83.90(3) . .
P2 RU1 CL2 79.88(3) . .
P4 RU1 CL1 175.61(3) . .
P3 RU1 CL1 97.05(3) . .
P1 RU1 CL1 89.92(3) . .
P2 RU1 CL1 102.60(3) . .
CL2 RU1 CL1 89.04(3) . .
N3 P4 N2 103.09(12) . .
N3 P4 N1 107.03(12) . .
N2 P4 N1 110.53(12) . .
N3 P4 RU1 110.99(8) . .
N2 P4 RU1 110.64(9) . .
N1 P4 RU1 113.96(9) . .
C1 P1 C16 105.90(15) . .
C1 P1 C10 104.45(14) . .
C16 P1 C10 101.77(14) . .
C1 P1 RU1 104.74(11) . .
C16 P1 RU1 121.59(10) . .
C10 P1 RU1 116.83(10) . .
C43 P3 C52 103.94(14) . .
C43 P3 C58 106.22(14) . .
C52 P3 C58 99.18(13) . .
C43 P3 RU1 105.48(10) . .
C52 P3 RU1 125.78(10) . .
C58 P3 RU1 114.55(10) . .
C31 P2 C22 109.48(13) . .
C31 P2 C37 104.39(13) . .
C22 P2 C37 99.60(14) . .
C31 P2 RU1 110.79(10) . .
C22 P2 RU1 101.47(10) . .
C37 P2 RU1 129.45(10) . .
C9 N1 C1 106.9(2) . .
C9 N1 P4 136.4(2) . .
C1 N1 P4 116.6(2) . .
C30 N2 C22 107.2(2) . .
C30 N2 P4 138.5(2) . .
C22 N2 P4 111.73(19) . .
C51 N3 C43 107.7(2) . .
C51 N3 P4 134.8(2) . .
C43 N3 P4 115.44(19) . .
C44 C43 N3 109.2(3) . .
C44 C43 P3 135.6(2) . .
N3 C43 P3 114.2(2) . .
C21 C16 C17 118.9(3) . .
C21 C16 P1 124.5(2) . .
C17 C16 P1 116.6(2) . .
C8 C9 N1 131.1(3) . .
C8 C9 C4 121.2(3) . .
N1 C9 C4 107.7(3) . .
C53 C52 C57 118.7(3) . .
C53 C52 P3 120.8(3) . .
C57 C52 P3 120.5(3) . .
C43 C44 C46 106.4(3) . .
C43 C44 C45 129.6(3) . .
C46 C44 C45 123.9(3) . .
N2 C30 C29 130.2(3) . .
N2 C30 C25 107.8(3) . .
C29 C30 C25 121.8(3) . .
C42 C37 C38 118.6(3) . .
C42 C37 P2 119.4(2) . .
C38 C37 P2 122.0(2) . .
C22 C23 C25 106.9(3) . .
C22 C23 C24 128.1(3) . .
C25 C23 C24 125.0(3) . .
C50 C51 C46 121.5(3) . .
C50 C51 N3 130.6(3) . .
C46 C51 N3 107.5(3) . .
C33 C32 C31 119.9(3) . .
C33 C32 H32 120.0 . .
C31 C32 H32 120.0 . .
C51 C46 C47 119.8(3) . .
C51 C46 C44 108.9(3) . .
C47 C46 C44 131.2(3) . .
C49 C50 C51 117.4(3) . .
C49 C50 H50 121.3 . .
C51 C50 H50 121.3 . .
C39 C38 C37 120.1(3) . .
C39 C38 H38 120.0 . .
C37 C38 H38 120.0 . .
C32 C31 C36 119.2(3) . .
C32 C31 P2 124.2(2) . .
C36 C31 P2 116.5(2) . .
C20 C21 C16 120.3(3) . .
C20 C21 H21 119.8 . .
C16 C21 H21 119.8 . .
C58 C63 C62 119.8(3) . .
C58 C63 H63 120.1 . .
C62 C63 H63 120.1 . .
C7 C8 C9 117.7(3) . .
C7 C8 H8 121.1 . .
C9 C8 H8 121.1 . .
C2 C1 N1 109.3(3) . .
C2 C1 P1 133.2(3) . .
N1 C1 P1 116.9(2) . .
C34 C35 C36 120.0(3) . .
C34 C35 H35 120.0 . .
C36 C35 H35 120.0 . .
C35 C36 C31 120.3(3) . .
C35 C36 H36 119.9 . .
C31 C36 H36 119.9 . .
C52 C57 C56 120.8(4) . .
C52 C57 H57 119.6 . .
C56 C57 H57 119.6 . .
C63 C58 C59 119.9(3) . .
C63 C58 P3 116.6(2) . .
C59 C58 P3 123.4(2) . .
C52 C53 C54 119.2(4) . .
C52 C53 H53 120.4 . .
C54 C53 H53 120.4 . .
C23 C22 N2 109.6(3) . .
C23 C22 P2 133.4(2) . .
N2 C22 P2 117.0(2) . .
C11 C10 C15 118.5(3) . .
C11 C10 P1 121.3(3) . .
C15 C10 P1 120.1(2) . .
C41 C42 C37 120.7(3) . .
C41 C42 H42 119.7 . .
C37 C42 H42 119.7 . .
C26 C25 C30 119.0(3) . .
C26 C25 C23 132.7(3) . .
C30 C25 C23 108.3(3) . .
C61 C62 C63 120.4(3) . .
C61 C62 H62 119.8 . .
C63 C62 H62 119.8 . .
C35 C34 C33 120.3(3) . .
C35 C34 H34 119.9 . .
C33 C34 H34 119.9 . .
C9 C4 C5 119.8(3) . .
C9 C4 C2 108.8(3) . .
C5 C4 C2 131.3(3) . .
C18 C17 C16 120.4(3) . .
C18 C17 H17 119.8 . .
C16 C17 H17 119.8 . .
C14 C15 C10 120.6(3) . .
C14 C15 H15 119.7 . .
C10 C15 H15 119.7 . .
C1 C2 C4 107.1(3) . .
C1 C2 C3 129.4(3) . .
C4 C2 C3 123.5(3) . .
C50 C49 C48 122.0(3) . .
C50 C49 H49 119.0 . .
C48 C49 H49 119.0 . .
C15 C14 C13 120.2(3) . .
C15 C14 H14 119.9 . .
C13 C14 H14 119.9 . .
C41 C40 C39 119.7(3) . .
C41 C40 H40 120.1 . .
C39 C40 H40 120.1 . .
C34 C33 C32 120.3(3) . .
C34 C33 H33 119.8 . .
C32 C33 H33 119.8 . .
C60 C59 C58 119.1(3) . .
C60 C59 H59 120.4 . .
C58 C59 H59 120.4 . .
C21 C20 C19 120.3(3) . .
C21 C20 H20 119.8 . .
C19 C20 H20 119.8 . .
C40 C39 C38 120.6(3) . .
C40 C39 H39 119.7 . .
C38 C39 H39 119.7 . .
C28 C29 C30 116.9(3) . .
C28 C29 H29 121.5 . .
C30 C29 H29 121.5 . .
C47 C48 C49 120.8(3) . .
C47 C48 H48 119.6 . .
C49 C48 H48 119.6 . .
C19 C18 C17 119.8(3) . .
C19 C18 H18 120.1 . .
C17 C18 H18 120.1 . .
C20 C19 C18 120.1(3) . .
C20 C19 H19 119.9 . .
C18 C19 H19 119.9 . .
C48 C47 C46 118.2(3) . .
C48 C47 H47 120.9 . .
C46 C47 H47 120.9 . .
C40 C41 C42 120.3(3) . .
C40 C41 H41 119.9 . .
C42 C41 H41 119.9 . .
C23 C24 H24A 109.5 . .
C23 C24 H24B 109.5 . .
H24A C24 H24B 109.5 . .
C23 C24 H24C 109.5 . .
H24A C24 H24C 109.5 . .
H24B C24 H24C 109.5 . .
C44 C45 H45A 109.5 . .
C44 C45 H45B 109.5 . .
H45A C45 H45B 109.5 . .
C44 C45 H45C 109.5 . .
H45A C45 H45C 109.5 . .
H45B C45 H45C 109.5 . .
C62 C61 C60 119.8(3) . .
C62 C61 H61 120.1 . .
C60 C61 H61 120.1 . .
C12 C13 C14 119.6(3) . .
C12 C13 H13 120.2 . .
C14 C13 H13 120.2 . .
C8 C7 C6 121.5(3) . .
C8 C7 H7 119.2 . .
C6 C7 H7 119.2 . .
C10 C11 C12 120.1(3) . .
C10 C11 H11 119.9 . .
C12 C11 H11 119.9 . .
C61 C60 C59 120.9(3) . .
C61 C60 H60 119.5 . .
C59 C60 H60 119.5 . .
C6 C5 C4 118.6(3) . .
C6 C5 H5 120.7 . .
C4 C5 H5 120.7 . .
C55 C54 C53 121.0(4) . .
C55 C54 H54 119.5 . .
C53 C54 H54 119.5 . .
C5 C6 C7 121.2(3) . .
C5 C6 H6 119.4 . .
C7 C6 H6 119.4 . .
C29 C28 C27 122.2(3) . .
C29 C28 H28 118.9 . .
C27 C28 H28 118.9 . .
C55 C56 C57 120.0(4) . .
C55 C56 H56 120.0 . .
C57 C56 H56 120.0 . .
C13 C12 C11 121.0(4) . .
C13 C12 H12 119.5 . .
C11 C12 H12 119.5 . .
CL3 C64 CL4 111.8(2) . .
CL3 C64 H64A 109.3 . .
CL4 C64 H64A 109.3 . .
CL3 C64 H64B 109.3 . .
CL4 C64 H64B 109.3 . .
H64A C64 H64B 107.9 . .
C26 C27 C28 120.4(3) . .
C26 C27 H27 119.8 . .
C28 C27 H27 119.8 . .
C2 C3 H3A 109.5 . .
C2 C3 H3B 109.5 . .
H3A C3 H3B 109.5 . .
C2 C3 H3C 109.5 . .
H3A C3 H3C 109.5 . .
H3B C3 H3C 109.5 . .
C27 C26 C25 119.5(3) . .
C27 C26 H26 120.2 . .
C25 C26 H26 120.2 . .
C54 C55 C56 120.4(4) . .
C54 C55 H55 119.8 . .
C56 C55 H55 119.8 . .
CL5 C65 CL6 114.8(2) . .
CL5 C65 H65A 108.6 . .
CL6 C65 H65A 108.6 . .
CL5 C65 H65B 108.6 . .
CL6 C65 H65B 108.6 . .
H65A C65 H65B 107.5 . .

loop_
_geom_bond_atom_site_label_1
_geom_bond_atom_site_label_2
_geom_bond_distance
_geom_bond_site_symmetry_2
RU1 P4 2.1363(8) .
RU1 P3 2.2913(8) .
RU1 P1 2.3295(8) .
RU1 P2 2.4079(8) .
RU1 CL2 2.4705(7) .
RU1 CL1 2.4829(7) .
P4 N3 1.702(2) .
P4 N2 1.706(3) .
P4 N1 1.709(3) .
P1 C1 1.817(3) .
P1 C16 1.835(3) .
P1 C10 1.835(3) .
P3 C43 1.827(3) .
P3 C52 1.831(3) .
P3 C58 1.847(3) .
P2 C31 1.823(3) .
P2 C22 1.834(3) .
P2 C37 1.849(3) .
CL4 C64 1.761(4) .
CL6 C65 1.769(4) .
CL3 C64 1.756(4) .
CL5 C65 1.746(5) .
N1 C9 1.402(4) .
N1 C1 1.437(4) .
N2 C30 1.391(4) .
N2 C22 1.432(4) .
N3 C51 1.402(4) .
N3 C43 1.428(4) .
C43 C44 1.382(4) .
C16 C21 1.389(4) .
C16 C17 1.395(4) .
C9 C8 1.393(4) .
C9 C4 1.403(4) .
C52 C53 1.387(5) .
C52 C57 1.392(5) .
C44 C46 1.439(4) .
C44 C45 1.486(4) .
C30 C29 1.402(4) .
C30 C25 1.402(5) .
C37 C42 1.390(5) .
C37 C38 1.400(4) .
C23 C22 1.359(4) .
C23 C25 1.438(5) .
C23 C24 1.488(5) .
C51 C50 1.389(4) .
C51 C46 1.402(4) .
C32 C33 1.385(4) .
C32 C31 1.393(4) .
C32 H32 0.9500 .
C46 C47 1.405(5) .
C50 C49 1.381(5) .
C50 H50 0.9500 .
C38 C39 1.388(5) .
C38 H38 0.9500 .
C31 C36 1.395(4) .
C21 C20 1.379(5) .
C21 H21 0.9500 .
C63 C58 1.390(5) .
C63 C62 1.396(4) .
C63 H63 0.9500 .
C8 C7 1.385(4) .
C8 H8 0.9500 .
C1 C2 1.370(4) .
C35 C34 1.375(5) .
C35 C36 1.386(4) .
C35 H35 0.9500 .
C36 H36 0.9500 .
C57 C56 1.387(5) .
C57 H57 0.9500 .
C58 C59 1.395(5) .
C53 C54 1.406(5) .
C53 H53 0.9500 .
C10 C11 1.384(5) .
C10 C15 1.396(5) .
C42 C41 1.389(5) .
C42 H42 0.9500 .
C25 C26 1.402(5) .
C62 C61 1.369(5) .
C62 H62 0.9500 .
C34 C33 1.380(5) .
C34 H34 0.9500 .
C4 C5 1.411(4) .
C4 C2 1.426(5) .
C17 C18 1.382(5) .
C17 H17 0.9500 .
C15 C14 1.373(5) .
C15 H15 0.9500 .
C2 C3 1.496(5) .
C49 C48 1.387(5) .
C49 H49 0.9500 .
C14 C13 1.387(6) .
C14 H14 0.9500 .
C40 C41 1.377(5) .
C40 C39 1.380(5) .
C40 H40 0.9500 .
C33 H33 0.9500 .
C59 C60 1.389(5) .
C59 H59 0.9500 .
C20 C19 1.376(5) .
C20 H20 0.9500 .
C39 H39 0.9500 .
C29 C28 1.370(5) .
C29 H29 0.9500 .
C48 C47 1.382(5) .
C48 H48 0.9500 .
C18 C19 1.382(5) .
C18 H18 0.9500 .
C19 H19 0.9500 .
C47 H47 0.9500 .
C41 H41 0.9500 .
C24 H24A 0.9800 .
C24 H24B 0.9800 .
C24 H24C 0.9800 .
C45 H45A 0.9800 .
C45 H45B 0.9800 .
C45 H45C 0.9800 .
C61 C60 1.383(5) .
C61 H61 0.9500 .
C13 C12 1.355(6) .
C13 H13 0.9500 .
C7 C6 1.392(5) .
C7 H7 0.9500 .
C11 C12 1.389(5) .
C11 H11 0.9500 .
C60 H60 0.9500 .
C5 C6 1.367(5) .
C5 H5 0.9500 .
C54 C55 1.354(7) .
C54 H54 0.9500 .
C6 H6 0.9500 .
C28 C27 1.403(6) .
C28 H28 0.9500 .
C56 C55 1.361(7) .
C56 H56 0.9500 .
C12 H12 0.9500 .
C64 H64A 0.9900 .
C64 H64B 0.9900 .
C27 C26 1.363(5) .
C27 H27 0.9500 .
C3 H3A 0.9800 .
C3 H3B 0.9800 .
C3 H3C 0.9800 .
C26 H26 0.9500 .
C55 H55 0.9500 .
C65 H65A 0.9900 .
C65 H65B 0.9900 .
